data_4301269
loop_
_publ_author_name
'Lu-Fang Ma'
'Li-Ya Wang'
'Yao-Yu Wang'
'Stuart R. Batten'
'Jian-Ge Wang'

_publ_section_title
;
Self-Assembly of a Series of Cobalt(II) Coordination Polymers Constructed
from H2tbip and Dipyridyl-Based Ligands
;
_journal_name_full 'Inorganic Chemistry'
_journal_page_first 915
_journal_page_last 924
_journal_paper_doi 10.1021/ic801278j
_journal_volume 48
_journal_year 2009
_chemical_formula_sum 'C22 H20 Co N2 O4'
_chemical_formula_weight 435.33
_chemical_name_systematic
;

 ?

;
_space_group_IT_number 12
_symmetry_cell_setting monoclinic
_symmetry_space_group_name_Hall '-C 2y'
_symmetry_space_group_name_H-M 'C 1 2/m 1'
_atom_sites_solution_hydrogens geom
_atom_sites_solution_primary direct
_atom_sites_solution_secondary difmap
_audit_creation_method SHELXL-97
_cell_angle_alpha 90.00
_cell_angle_beta 102.5780(10)
_cell_angle_gamma 90.00
_cell_formula_units_Z 4
_cell_length_a 21.690(3)
_cell_length_b 11.3991(14)
_cell_length_c 9.9980(12)
_cell_measurement_reflns_used 3463
_cell_measurement_temperature 296(2)
_cell_measurement_theta_max 25.26
_cell_measurement_theta_min 2.51
_cell_volume 2412.6(5)
_computing_cell_refinement 'Bruker SMART'
_computing_data_collection 'Bruker SMART'
_computing_data_reduction 'Bruker SAINT'
_computing_molecular_graphics 'Bruker SHELXTL'
_computing_publication_material 'Bruker SHELXTL'
_computing_structure_refinement 'SHELXL-97 (Sheldrick, 1997)'
_computing_structure_solution 'SHELXS-97 (Sheldrick, 1990)'
_diffrn_ambient_temperature 296(2)
_diffrn_measured_fraction_theta_full 0.998
_diffrn_measured_fraction_theta_max 0.998
_diffrn_measurement_device_type 'CCD area detector'
_diffrn_measurement_method 'phi and omega scans'
_diffrn_radiation_monochromator graphite
_diffrn_radiation_source 'fine-focus sealed tube'
_diffrn_radiation_type MoK\a
_diffrn_radiation_wavelength 0.71073
_diffrn_reflns_av_R_equivalents 0.0265
_diffrn_reflns_av_sigmaI/netI 0.0224
_diffrn_reflns_limit_h_max 26
_diffrn_reflns_limit_h_min -26
_diffrn_reflns_limit_k_max 13
_diffrn_reflns_limit_k_min -13
_diffrn_reflns_limit_l_max 12
_diffrn_reflns_limit_l_min -11
_diffrn_reflns_number 9028
_diffrn_reflns_theta_full 25.49
_diffrn_reflns_theta_max 25.49
_diffrn_reflns_theta_min 2.51
_exptl_absorpt_coefficient_mu 0.737
_exptl_absorpt_correction_T_max 0.9711
_exptl_absorpt_correction_T_min 0.9502
_exptl_absorpt_correction_type multi-scan
_exptl_absorpt_process_details sadabs
_exptl_crystal_colour pink
_exptl_crystal_density_diffrn 1.198
_exptl_crystal_density_method 'not measured'
_exptl_crystal_description block
_exptl_crystal_F_000 900
_exptl_crystal_size_max 0.07
_exptl_crystal_size_mid 0.05
_exptl_crystal_size_min 0.04
_refine_diff_density_max 1.196
_refine_diff_density_min -0.928
_refine_diff_density_rms 0.142
_refine_ls_extinction_method none
_refine_ls_goodness_of_fit_ref 1.089
_refine_ls_hydrogen_treatment constr
_refine_ls_matrix_type full
_refine_ls_number_parameters 139
_refine_ls_number_reflns 2362
_refine_ls_number_restraints 51
_refine_ls_restrained_S_all 1.101
_refine_ls_R_factor_all 0.0878
_refine_ls_R_factor_gt 0.0813
_refine_ls_shift/su_max 0.000
_refine_ls_shift/su_mean 0.000
_refine_ls_structure_factor_coef Fsqd
_refine_ls_weighting_details 'calc w=1/[\s^2^(Fo^2^)+(0.1798P)^2^+11.3721P] where P=(Fo^2^+2Fc^2^)/3'
_refine_ls_weighting_scheme calc
_refine_ls_wR_factor_gt 0.2611
_refine_ls_wR_factor_ref 0.2704
_reflns_number_gt 2083
_reflns_number_total 2362
_reflns_threshold_expression >2sigma(I)
_cod_data_source_file ic801278j_si_002.cif
_cod_data_source_block 2
_cod_depositor_comments
;
The following automatic conversions were performed:
'_symmetry_cell_setting' value 'Monoclinic' changed to 'monoclinic'
according to '/home/saulius/struct/CIF-dictionaries/cif_core.dic'
dictionary named 'cif_core.dic' version 2.4.1 from 2010-06-29.

Automatic conversion script
Id: cif_fix_enum 1527 2010-12-29 10:47:43Z saulius 
;
_cod_original_sg_symbol_H-M 'C 2/m'
_cod_database_code 4301269

loop_
_symmetry_equiv_pos_as_xyz
'x, y, z'
'-x, y, -z'
'x+1/2, y+1/2, z'
'-x+1/2, y+1/2, -z'
'-x, -y, -z'
'x, -y, z'
'-x+1/2, -y+1/2, -z'
'x+1/2, -y+1/2, z'

loop_
_atom_site_label
_atom_site_type_symbol
_atom_site_fract_x
_atom_site_fract_y
_atom_site_fract_z
_atom_site_U_iso_or_equiv
_atom_site_adp_type
_atom_site_occupancy
_atom_site_symmetry_multiplicity
_atom_site_calc_flag
_atom_site_refinement_flags
_atom_site_disorder_assembly
_atom_site_disorder_group
N1 N 0.0593(4) 0.1884(12) 0.3746(8) 0.0433(11) Uani 0.528(10) 1 d PG . 1
C13 C 0.0950(6) 0.2527(13) 0.4813(10) 0.057(3) Uani 0.528(10) 1 d PG . 1
H13 H 0.1177 0.2137 0.5580 0.068 Uiso 0.528(10) 1 calc PR . 1
C14 C 0.0974(7) 0.3693(13) 0.4761(13) 0.070(4) Uani 0.528(10) 1 d PG . 1
H14 H 0.1253 0.4099 0.5442 0.084 Uiso 0.528(10) 1 calc PR . 1
C15 C 0.0584(6) 0.4314(13) 0.3693(14) 0.0471(14) Uani 0.528(10) 1 d PG . 1
C16 C 0.0234(6) 0.3691(13) 0.2663(14) 0.060(4) Uani 0.528(10) 1 d PG . 1
H16 H -0.0019 0.4083 0.1929 0.072 Uiso 0.528(10) 1 calc PR . 1
C17 C 0.0242(5) 0.2505(12) 0.2672(11) 0.058(4) Uani 0.528(10) 1 d PG . 1
H17 H 0.0002 0.2100 0.1930 0.070 Uiso 0.528(10) 1 calc PR . 1
N1' N 0.0601(3) 0.1918(13) 0.3735(7) 0.0433(11) Uani 0.472(10) 1 d PG . 2
C13' C 0.1138(4) 0.2511(14) 0.4412(9) 0.057(3) Uani 0.472(10) 1 d PG . 2
H13' H 0.1494 0.2102 0.4859 0.068 Uiso 0.472(10) 1 calc PR . 2
C14' C 0.1130(6) 0.3742(14) 0.4403(13) 0.070(4) Uani 0.472(10) 1 d PG . 2
H14' H 0.1487 0.4162 0.4825 0.084 Uiso 0.472(10) 1 calc PR . 2
C15' C 0.0585(7) 0.4325(13) 0.3762(15) 0.0471(14) Uani 0.472(10) 1 d PG . 2
C16' C 0.0048(6) 0.3716(14) 0.3059(13) 0.060(4) Uani 0.472(10) 1 d PG . 2
H16' H -0.0307 0.4122 0.2596 0.072 Uiso 0.472(10) 1 calc PR . 2
C17' C 0.0056(4) 0.2485(14) 0.3067(9) 0.058(4) Uani 0.472(10) 1 d PG . 2
H17' H -0.0297 0.2059 0.2634 0.070 Uiso 0.472(10) 1 calc PR . 2
Co1 Co 0.06133(4) 0.0000(13) 0.37288(8) 0.0322(4) Uani 1 2 d SG . .
O1 O 0.14971(4) 0.0000(14) 0.29294(12) 0.067(2) Uani 1 2 d SG . .
O2 O 0.05785(5) 0.0000(14) 0.15960(8) 0.0500(14) Uani 1 2 d SG . .
O3 O 0.03219(16) 0.000(2) -0.34390(8) 0.0527(15) Uani 1 2 d SG . .
O4 O 0.11910(18) 0.000(2) -0.43260(16) 0.0451(13) Uani 1 2 d SG . .
C2 C 0.10502(10) 0.0000(17) -0.07519(11) 0.0442(18) Uani 1 2 d SG . .
H2 H 0.0614 0.0000 -0.0853 0.053 Uiso 1 2 d SR . .
C1 C 0.14498(19) 0.0000 0.0522(4) 0.072(3) Uani 1 2 d SG . .
C3 C 0.13441(19) 0.0000(18) -0.1902(4) 0.060(3) Uani 1 2 d SG . .
C7 C 0.1156(3) 0.0000(8) 0.1725(5) 0.052(2) Uani 1 2 d SG . .
C8 C 0.0906(3) 0.000(3) -0.3321(5) 0.0337(14) Uani 1 2 d SG . .
C4 C 0.19729(18) 0.0341(16) -0.1750(5) 0.138(8) Uani 0.50 1 d PGU . -1
H4 H 0.2143 0.0461 -0.2514 0.165 Uiso 0.50 1 d PR . -1
C5 C 0.2340(2) 0.0526(9) -0.0452(5) 0.145(8) Uani 0.50 1 d PGU . -1
C6 C 0.2079(2) 0.0393(6) 0.0684(5) 0.137(8) Uani 0.50 1 d PGU . -1
H6 H 0.2317 0.0563 0.1551 0.165 Uiso 0.50 1 d PR . -1
C9 C 0.3055(3) 0.0738(14) -0.0229(8) 0.164(8) Uani 0.50 1 d PGU . -1
C10 C 0.3285(3) 0.0971(19) -0.1528(10) 0.200(10) Uani 0.50 1 d PGU . -1
H10A H 0.3109 0.1695 -0.1929 0.300 Uiso 0.50 1 calc PR . -1
H10B H 0.3155 0.0341 -0.2164 0.300 Uiso 0.50 1 calc PR . -1
H10C H 0.3738 0.1025 -0.1314 0.300 Uiso 0.50 1 calc PR . -1
C11 C 0.3405(3) -0.0354(17) 0.0453(11) 0.220(10) Uani 0.50 1 d PGU . -1
H11A H 0.3725 -0.0120 0.1230 0.331 Uiso 0.50 1 calc PR . -1
H11B H 0.3598 -0.0757 -0.0193 0.331 Uiso 0.50 1 calc PR . -1
H11C H 0.3110 -0.0868 0.0749 0.331 Uiso 0.50 1 calc PR . -1
C12 C 0.3278(5) 0.1763(17) 0.0759(16) 0.184(9) Uani 0.50 1 d PGU . -1
H12A H 0.3714 0.1651 0.1197 0.276 Uiso 0.50 1 calc PR . -1
H12B H 0.3028 0.1790 0.1442 0.276 Uiso 0.50 1 calc PR . -1
H12C H 0.3232 0.2487 0.0257 0.276 Uiso 0.50 1 calc PR . -1

loop_
_atom_site_aniso_label
_atom_site_aniso_U_11
_atom_site_aniso_U_22
_atom_site_aniso_U_33
_atom_site_aniso_U_23
_atom_site_aniso_U_13
_atom_site_aniso_U_12
N1 0.047(3) 0.045(3) 0.035(2) -0.0007(18) 0.001(2) -0.0015(18)
C13 0.065(8) 0.046(4) 0.056(7) 0.008(5) 0.006(5) -0.003(6)
C14 0.078(9) 0.047(4) 0.072(9) 0.005(5) -0.013(7) -0.012(5)
C15 0.051(3) 0.041(3) 0.046(4) -0.001(2) 0.003(3) -0.002(2)
C16 0.049(8) 0.048(4) 0.075(9) 0.000(6) -0.003(6) 0.004(5)
C17 0.056(7) 0.050(4) 0.063(8) 0.003(6) -0.001(6) -0.006(5)
N1' 0.047(3) 0.045(3) 0.035(2) -0.0007(18) 0.001(2) -0.0015(18)
C13' 0.065(8) 0.046(4) 0.056(7) 0.008(5) 0.006(5) -0.003(6)
C14' 0.078(9) 0.047(4) 0.072(9) 0.005(5) -0.013(7) -0.012(5)
C15' 0.051(3) 0.041(3) 0.046(4) -0.001(2) 0.003(3) -0.002(2)
C16' 0.049(8) 0.048(4) 0.075(9) 0.000(6) -0.003(6) 0.004(5)
C17' 0.056(7) 0.050(4) 0.063(8) 0.003(6) -0.001(6) -0.006(5)
Co1 0.0368(6) 0.0404(6) 0.0196(6) 0.000 0.0062(4) 0.000
O1 0.050(3) 0.131(6) 0.020(3) 0.000 0.004(2) 0.000
O2 0.044(3) 0.081(4) 0.028(3) 0.000 0.015(2) 0.000
O3 0.040(3) 0.084(4) 0.033(3) 0.000 0.004(2) 0.000
O4 0.050(3) 0.065(3) 0.021(2) 0.000 0.009(2) 0.000
C2 0.034(3) 0.075(5) 0.025(3) 0.000 0.008(3) 0.000
C1 0.040(4) 0.152(11) 0.022(4) 0.000 0.005(3) 0.000
C3 0.040(4) 0.117(8) 0.024(4) 0.000 0.010(3) 0.000
C7 0.047(4) 0.082(6) 0.025(4) 0.000 0.008(3) 0.000
C8 0.038(4) 0.039(3) 0.024(3) 0.000 0.007(3) 0.000
C4 0.039(5) 0.35(2) 0.029(4) -0.008(9) 0.012(4) -0.031(9)
C5 0.040(4) 0.35(2) 0.038(5) -0.008(8) 0.005(4) -0.038(7)
C6 0.035(4) 0.35(2) 0.026(4) -0.007(9) 0.005(4) -0.034(9)
C9 0.039(5) 0.37(2) 0.076(7) -0.012(9) 0.001(5) -0.041(8)
C10 0.061(9) 0.42(3) 0.118(11) -0.037(13) 0.028(8) -0.087(13)
C11 0.070(9) 0.38(3) 0.197(17) -0.003(15) -0.001(12) -0.004(13)
C12 0.058(9) 0.38(3) 0.118(13) -0.028(14) 0.017(9) -0.061(12)

loop_
_atom_type_symbol
_atom_type_description
_atom_type_scat_dispersion_real
_atom_type_scat_dispersion_imag
_atom_type_scat_source
C C 0.0033 0.0016 'International Tables Vol C Tables 4.2.6.8 and 6.1.1.4'
H H 0.0000 0.0000 'International Tables Vol C Tables 4.2.6.8 and 6.1.1.4'
N N 0.0061 0.0033 'International Tables Vol C Tables 4.2.6.8 and 6.1.1.4'
O O 0.0106 0.0060 'International Tables Vol C Tables 4.2.6.8 and 6.1.1.4'
Co Co 0.3494 0.9721 'International Tables Vol C Tables 4.2.6.8 and 6.1.1.4'

loop_
_geom_angle_atom_site_label_1
_geom_angle_atom_site_label_2
_geom_angle_atom_site_label_3
_geom_angle
_geom_angle_site_symmetry_1
_geom_angle_site_symmetry_3
_geom_angle_publ_flag
C17 N1 C13 116.9 . . ?
C17 N1 Co1 121.3(3) . . ?
C13 N1 Co1 121.8(3) . . ?
C14 C13 N1 121.3 . . ?
C14 C13 H13 119.4 . . ?
N1 C13 H13 119.4 . . ?
C13 C14 C15 120.8 . . ?
C13 C14 H14 119.6 . . ?
C15 C14 H14 119.6 . . ?
C16 C15 C14 117.6 . . ?
C16 C15 C15 122.0 . 6_565 ?
C14 C15 C15 120.4 . 6_565 ?
C15 C16 C17 121.3 . . ?
C15 C16 H16 119.3 . . ?
C17 C16 H16 119.3 . . ?
C16 C17 N1 121.7 . . ?
C16 C17 H17 119.1 . . ?
N1 C17 H17 119.1 . . ?
C17' N1' C13' 123.1 . . ?
C17' N1' Co1 118.4 . . ?
C13' N1' Co1 118.6 . . ?
N1' C13' C14' 118.4 . . ?
N1' C13' H13' 120.8 . . ?
C14' C13' H13' 120.8 . . ?
C15' C14' C13' 119.4 . . ?
C15' C14' H14' 120.3 . . ?
C13' C14' H14' 120.3 . . ?
C14' C15' C16' 121.7 . . ?
C14' C15' C15' 118.7 . 6_565 ?
C16' C15' C15' 119.6 . 6_565 ?
C17' C16' C15' 118.9 . . ?
C17' C16' H16' 120.6 . . ?
C15' C16' H16' 120.6 . . ?
N1' C17' C16' 118.5 . . ?
N1' C17' H17' 120.7 . . ?
C16' C17' H17' 120.7 . . ?
O3 Co1 O4 121.79(7) 5 1_556 ?
O3 Co1 O2 92.40(7) 5 . ?
O4 Co1 O2 145.8 1_556 . ?
O3 Co1 N1 88.8(9) 5 6 ?
O4 Co1 N1 90.11(16) 1_556 6 ?
O2 Co1 N1 90.68(18) . 6 ?
O3 Co1 N1 88.8(9) 5 . ?
O4 Co1 N1 90.1(4) 1_556 . ?
O2 Co1 N1 90.7(3) . . ?
N1 Co1 N1 177.3(4) 6 . ?
O3 Co1 N1' 89.3(9) 5 6 ?
O4 Co1 N1' 90.2(4) 1_556 6 ?
O2 Co1 N1' 90.3(3) . 6 ?
N1 Co1 N1' 0.6(2) 6 6 ?
N1 Co1 N1' 177.9(2) . 6 ?
O3 Co1 N1' 89.3(9) 5 . ?
O4 Co1 N1' 90.2 1_556 . ?
O2 Co1 N1' 90.3 . . ?
N1 Co1 N1' 177.9(2) 6 . ?
N1 Co1 N1' 0.6(2) . . ?
N1' Co1 N1' 178.5(3) 6 . ?
O3 Co1 O1 151.35(7) 5 . ?
O4 Co1 O1 86.9 1_556 . ?
O2 Co1 O1 59.0 . . ?
N1 Co1 O1 91.4(2) 6 . ?
N1 Co1 O1 91.4(3) . . ?
N1' Co1 O1 90.8(2) 6 . ?
N1' Co1 O1 90.8 . . ?
C7 O1 Co1 88.3(3) . . ?
C7 O2 Co1 94.7(2) . . ?
C8 O3 Co1 177.1(3) . 5 ?
C8 O4 Co1 115.9(3) . 1_554 ?
C1 C2 C3 116.3(3) . . ?
C1 C2 H2 121.5 . . ?
C3 C2 H2 122.2 . . ?
C2 C1 C6 120.3(4) . 6 ?
C2 C1 C6 120.3(4) . . ?
C6 C1 C6 37.0(5) 6 . ?
C2 C1 C7 117.17(17) . . ?
C6 C1 C7 118.96(10) 6 . ?
C6 C1 C7 119.0 . . ?
C4 C3 C4 32.4(14) 6 . ?
C4 C3 C2 120.5(5) 6 . ?
C4 C3 C2 120.5(3) . . ?
C4 C3 C8 119.9(2) 6 . ?
C4 C3 C8 119.9 . . ?
C2 C3 C8 116.79(17) . . ?
O2 C7 O1 118.0(4) . . ?
O2 C7 C1 121.6(3) . . ?
O1 C7 C1 120.4(3) . . ?
O3 C8 O4 125.2(4) . . ?
O3 C8 C3 120.1(3) . . ?
O4 C8 C3 114.6(3) . . ?
C5 C4 C3 119.6 . . ?
C5 C4 H4 119.9 . . ?
C3 C4 H4 120.4 . . ?
C6 C5 C4 119.9 . . ?
C6 C5 C9 118.6 . . ?
C4 C5 C9 121.1 . . ?
C5 C6 C1 119.9 . . ?
C5 C6 H6 120.0 . . ?
C1 C6 H6 120.1 . . ?
C10 C9 C5 114.5 . . ?
C10 C9 C11 107.4 . . ?
C5 C9 C11 108.7 . . ?
C10 C9 C12 107.5 . . ?
C5 C9 C12 112.3 . . ?
C11 C9 C12 105.9 . . ?
C9 C10 H10A 109.5 . . ?
C9 C10 H10B 109.5 . . ?
H10A C10 H10B 109.5 . . ?
C9 C10 H10C 109.5 . . ?
H10A C10 H10C 109.5 . . ?
H10B C10 H10C 109.5 . . ?
C9 C11 H11A 109.5 . . ?
C9 C11 H11B 109.5 . . ?
H11A C11 H11B 109.5 . . ?
C9 C11 H11C 109.5 . . ?
H11A C11 H11C 109.5 . . ?
H11B C11 H11C 109.5 . . ?
C9 C12 H12A 109.5 . . ?
C9 C12 H12B 109.5 . . ?
H12A C12 H12B 109.5 . . ?
C9 C12 H12C 109.5 . . ?
H12A C12 H12C 109.5 . . ?
H12B C12 H12C 109.5 . . ?

loop_
_geom_bond_atom_site_label_1
_geom_bond_atom_site_label_2
_geom_bond_distance
_geom_bond_site_symmetry_2
_geom_bond_publ_flag
N1 C17 1.370(5) . ?
N1 C13 1.384(5) . ?
N1 Co1 2.15(3) . ?
C13 C14 1.332(5) . ?
C13 H13 0.9300 . ?
C14 C15 1.402(5) . ?
C14 H14 0.9300 . ?
C15 C16 1.342(5) . ?
C15 C15 1.56(3) 6_565 ?
C16 C17 1.352(5) . ?
C16 H16 0.9300 . ?
C17 H17 0.9300 . ?
N1' C17' 1.3841 . ?
N1' C13' 1.3889 . ?
N1' Co1 2.1870 . ?
C13' C14' 1.4029 . ?
C13' H13' 0.9300 . ?
C14' C15' 1.3853 . ?
C14' H14' 0.9300 . ?
C15' C16' 1.4061 . ?
C15' C15' 1.54(3) 6_565 ?
C16' C17' 1.4030 . ?
C16' H16' 0.9300 . ?
C17' H17' 0.9300 . ?
Co1 O3 1.9856(17) 5 ?
Co1 O4 2.0715 1_556 ?
Co1 O2 2.1173 . ?
Co1 N1 2.148(8) 6 ?
Co1 N1' 2.19(3) 6 ?
Co1 O1 2.2317 . ?
O1 C7 1.269(5) . ?
O2 C7 1.230(6) . ?
O3 C8 1.246(6) . ?
O3 Co1 1.986(7) 5 ?
O4 C8 1.289(5) . ?
O4 Co1 2.0715 1_554 ?
C2 C1 1.376(4) . ?
C2 C3 1.431(4) . ?
C2 H2 0.9296 . ?
C1 C6 1.411(5) 6 ?
C1 C6 1.411(2) . ?
C1 C7 1.479(2) . ?
C3 C4 1.394(10) 6 ?
C3 C4 1.3943(19) . ?
C3 C8 1.526(2) . ?
C4 C5 1.3829(19) . ?
C4 H4 0.9281 . ?
C5 C6 1.3828(19) . ?
C5 C9 1.537(2) . ?
C6 H6 0.9283 . ?
C9 C10 1.513(2) . ?
C9 C11 1.538(2) . ?
C9 C12 1.539(2) . ?
C10 H10A 0.9600 . ?
C10 H10B 0.9600 . ?
C10 H10C 0.9600 . ?
C11 H11A 0.9600 . ?
C11 H11B 0.9600 . ?
C11 H11C 0.9600 . ?
C12 H12A 0.9600 . ?
C12 H12B 0.9600 . ?
C12 H12C 0.9600 . ?

loop_
_geom_torsion_atom_site_label_1
_geom_torsion_atom_site_label_2
_geom_torsion_atom_site_label_3
_geom_torsion_atom_site_label_4
_geom_torsion
_geom_torsion_site_symmetry_1
_geom_torsion_site_symmetry_2
_geom_torsion_site_symmetry_3
_geom_torsion_site_symmetry_4
_geom_torsion_publ_flag
C17 N1 C13 C14 -3.3 . . . . ?
Co1 N1 C13 C14 174.4(5) . . . . ?
N1 C13 C14 C15 7.1 . . . . ?
C13 C14 C15 C16 -6.4 . . . . ?
C13 C14 C15 C15 175.9 . . . 6_565 ?
C14 C15 C16 C17 1.9 . . . . ?
C15 C15 C16 C17 179.6 6_565 . . . ?
C15 C16 C17 N1 1.8 . . . . ?
C13 N1 C17 C16 -1.2 . . . . ?
Co1 N1 C17 C16 -178.9(5) . . . . ?
C17' N1' C13' C14' -0.8 . . . . ?
Co1 N1' C13' C14' 179.5 . . . . ?
N1' C13' C14' C15' 1.9 . . . . ?
C13' C14' C15' C16' -3.2 . . . . ?
C13' C14' C15' C15' -179.9 . . . 6_565 ?
C14' C15' C16' C17' 3.2 . . . . ?
C15' C15' C16' C17' 179.9 6_565 . . . ?
C13' N1' C17' C16' 0.8 . . . . ?
Co1 N1' C17' C16' -179.5 . . . . ?
C15' C16' C17' N1' -1.9 . . . . ?
C17 N1 Co1 O3 -55.9(5) . . . 5 ?
C13 N1 Co1 O3 126.6(6) . . . 5 ?
C17 N1 Co1 O4 -177.7(5) . . . 1_556 ?
C13 N1 Co1 O4 4.8(6) . . . 1_556 ?
C17 N1 Co1 O2 36.5(5) . . . . ?
C13 N1 Co1 O2 -141.1(6) . . . . ?
C17 N1 Co1 N1 -83(9) . . . 6 ?
C13 N1 Co1 N1 99(9) . . . 6 ?
C17 N1 Co1 N1' -81(4) . . . 6 ?
C13 N1 Co1 N1' 102(4) . . . 6 ?
C17 N1 Co1 N1' 88(41) . . . . ?
C13 N1 Co1 N1' -90(41) . . . . ?
C17 N1 Co1 O1 95.4(5) . . . . ?
C13 N1 Co1 O1 -82.1(6) . . . . ?
C17' N1' Co1 O3 -24.25(7) . . . 5 ?
C13' N1' Co1 O3 155.51(7) . . . 5 ?
C17' N1' Co1 O4 -146.0 . . . 1_556 ?
C13' N1' Co1 O4 33.7 . . . 1_556 ?
C17' N1' Co1 O2 68.1 . . . . ?
C13' N1' Co1 O2 -112.1 . . . . ?
C17' N1' Co1 N1 -49(4) . . . 6 ?
C13' N1' Co1 N1 131(4) . . . 6 ?
C17' N1' Co1 N1 -61(41) . . . . ?
C13' N1' Co1 N1 119(41) . . . . ?
C17' N1' Co1 N1' -44(14) . . . 6 ?
C13' N1' Co1 N1' 136(14) . . . 6 ?
C17' N1' Co1 O1 127.1 . . . . ?
C13' N1' Co1 O1 -53.1 . . . . ?
O3 Co1 O1 C7 0.0(14) 5 . . . ?
O4 Co1 O1 C7 180.0(8) 1_556 . . . ?
O2 Co1 O1 C7 0.0(8) . . . . ?
N1 Co1 O1 C7 90.0(9) 6 . . . ?
N1 Co1 O1 C7 -90.0(9) . . . . ?
N1' Co1 O1 C7 89.9(9) 6 . . . ?
N1' Co1 O1 C7 -89.9(8) . . . . ?
O3 Co1 O2 C7 180.0(17) 5 . . . ?
O4 Co1 O2 C7 0.0(9) 1_556 . . . ?
N1 Co1 O2 C7 -91.2(9) 6 . . . ?
N1 Co1 O2 C7 91.2(9) . . . . ?
N1' Co1 O2 C7 -90.7(9) 6 . . . ?
N1' Co1 O2 C7 90.7(9) . . . . ?
O1 Co1 O2 C7 0.0(9) . . . . ?
C3 C2 C1 C6 -21.6(19) . . . 6 ?
C3 C2 C1 C6 22(2) . . . . ?
C3 C2 C1 C7 180.0(10) . . . . ?
C1 C2 C3 C4 19(3) . . . 6 ?
C1 C2 C3 C4 -19(2) . . . . ?
C1 C2 C3 C8 180.0(11) . . . . ?
Co1 O2 C7 O1 0.0(15) . . . . ?
Co1 O2 C7 C1 180.0(8) . . . . ?
Co1 O1 C7 O2 0.0(14) . . . . ?
Co1 O1 C7 C1 180.0(8) . . . . ?
C2 C1 C7 O2 0.0(10) . . . . ?
C6 C1 C7 O2 -158.7(11) 6 . . . ?
C6 C1 C7 O2 158.7(11) . . . . ?
C2 C1 C7 O1 180.0(17) . . . . ?
C6 C1 C7 O1 21.3(12) 6 . . . ?
C6 C1 C7 O1 -21.3(13) . . . . ?
Co1 O3 C8 O4 0(65) 5 . . . ?
Co1 O3 C8 C3 180(100) 5 . . . ?
Co1 O4 C8 O3 0(5) 1_554 . . . ?
Co1 O4 C8 C3 180.0(6) 1_554 . . . ?
C4 C3 C8 O3 161(4) 6 . . . ?
C4 C3 C8 O3 -161(2) . . . . ?
C2 C3 C8 O3 0.0(16) . . . . ?
C4 C3 C8 O4 -18.8(15) 6 . . . ?
C4 C3 C8 O4 19(2) . . . . ?
C2 C3 C8 O4 180(3) . . . . ?
C4 C3 C4 C5 -91.0 6 . . . ?
C2 C3 C4 C5 8.9(10) . . . . ?
C8 C3 C4 C5 169.4 . . . . ?
C3 C4 C5 C6 -1.2 . . . . ?
C3 C4 C5 C9 171.6 . . . . ?
C4 C5 C6 C1 3.9 . . . . ?
C9 C5 C6 C1 -169.2 . . . . ?
C2 C1 C6 C5 -14.7(10) . . . . ?
C6 C1 C6 C5 86.6 6 . . . ?
C7 C1 C6 C5 -172.8 . . . . ?
C6 C5 C9 C10 -175.2 . . . . ?
C4 C5 C9 C10 11.9 . . . . ?
C6 C5 C9 C11 64.6 . . . . ?
C4 C5 C9 C11 -108.3 . . . . ?
C6 C5 C9 C12 -52.2 . . . . ?
C4 C5 C9 C12 134.9 . . . . ?
